data_4135435
loop_
_publ_author_name
'Jiang, Wei-Ling'
'Peng, Zhiyong'
'Huang, Bin'
'Zhao, Xiao-Li'
'Sun, Di'
'Shi, Xueliang'
'Yang, Hai-Bo'

_publ_section_title
;
 TEMPO Radical-Functionalized Supramolecular Coordination Complexes with
 Controllable Spin-Spin Interactions.
;
_journal_name_full 'Journal of the American Chemical Society'
_journal_paper_doi 10.1021/jacs.0c11738
_journal_year 2020
_chemical_formula_moiety 'C61 H93 N3 O4 P4 Pt2, 3(C3 H6 O), 2(F6 P)'
_chemical_formula_sum 'C70 H111 F12 N3 O7 P6 Pt2'
_chemical_formula_weight 1910.61
_space_group_crystal_system monoclinic
_space_group_IT_number 14
_space_group_name_Hall '-P 2ybc'
_space_group_name_H-M_alt 'P 1 21/c 1'
_atom_sites_solution_hydrogens geom
_atom_sites_solution_primary dual
_audit_creation_date 2020-07-17
_audit_creation_method
;
Olex2 1.2
(compiled 2018.05.29 svn.r3508 for OlexSys, GUI svn.r5506)
;
_cell_angle_alpha 90
_cell_angle_beta 108.1550(10)
_cell_angle_gamma 90
_cell_formula_units_Z 4
_cell_length_a 13.5498(2)
_cell_length_b 45.4250(5)
_cell_length_c 13.8449(2)
_cell_measurement_reflns_used 80226
_cell_measurement_temperature 100.00(10)
_cell_measurement_theta_max 74.2130
_cell_measurement_theta_min 3.4470
_cell_volume 8097.3(2)
_computing_cell_refinement 'CrysAlisPro 1.171.39.32a (Rigaku OD, 2017)'
_computing_data_collection 'CrysAlisPro 1.171.39.32a (Rigaku OD, 2017)'
_computing_data_reduction 'CrysAlisPro 1.171.39.32a (Rigaku OD, 2017)'
_computing_molecular_graphics 'Olex2 (Dolomanov et al., 2009)'
_computing_publication_material 'Olex2 (Dolomanov et al., 2009)'
_computing_structure_refinement 'ShelXL (Sheldrick, 2015)'
_computing_structure_solution 'ShelXT (Sheldrick, 2015)'
_diffrn_ambient_environment N~2~
_diffrn_ambient_temperature 100.00(10)
_diffrn_detector 'CCD plate'
_diffrn_measured_fraction_theta_full 0.994
_diffrn_measured_fraction_theta_max 0.994
_diffrn_measurement_details
;
List of Runs (angles in degrees, time in seconds):

  # Type    Start    End  Width  t~exp~   \w     \q     \k     \f   Frames
--------------------------------------------------------------------------
  1  \w    -89.00  23.00   1.00    1.00    --    0.00 -57.00  30.00  112
  2  \w     48.00  89.00   1.00    1.00    --    0.00  57.00 -90.00   41
  3  \w    -34.00  21.00   1.00    1.00    --    0.00 -57.00-120.00   55
  4  \w    -43.00  21.00   1.00    1.00    --    0.00 -19.00 120.00   64
  5  \w    -18.00  19.00   1.00    1.00    --    0.00 -38.00 -30.00   37
  6  \w    -25.00  56.00   1.00    1.00    --    0.00  82.00  30.00   81
  7  \w    -11.00  16.00   1.00    1.00    --    0.00  57.00 -90.00   27
  8  \w    -88.00 -27.00   1.00    1.00    --    0.00 -38.00 -30.00   61
  9  \w     44.00  70.00   1.00    1.00    --    0.00  38.00  60.00   26
 10  \w    -19.00  19.00   1.00    1.00    --    0.00  38.00  60.00   38
 11  \w    -19.00  87.00   1.00    1.00    --    0.00  38.00 -90.00  106
 12  \w    -55.00  25.00   1.00    1.00    --    0.00 -77.00  90.00   80
 13  \w     68.00  94.00   1.00    1.00    --   95.80  69.00 126.82   26
 14  \w     70.00 185.00   1.00    1.00    --   95.80  63.00 162.23  115
 15  \w     73.00 184.00   1.00    1.00    --   95.80  53.00  53.35  111
 16  \w    117.00 184.00   1.00    1.00    --   95.80  76.00  78.76   67
 17  \w     65.00  95.00   1.00    1.00    --   95.80  76.00  78.76   30
 18  \w    106.00 137.00   1.00    1.00    --   95.80  36.00 146.35   31
 19  \w    133.00 159.00   1.00    1.00    --   95.80  58.00 -86.97   26
 20  \w     64.00  90.00   1.00    1.00    --   95.80  80.00-164.90   26
 21  \w     64.00  90.00   1.00    1.00    --   95.80  80.00  23.31   26
 22  \w     71.00 185.00   1.00    1.00    --   95.80  59.00 -38.57  114
 23  \w    128.00 155.00   1.00    1.00    --   95.80  80.00-164.90   27
 24  \w     65.00  91.00   1.00    1.00    --   95.80  78.00 -65.58   26
 25  \w     67.00  93.00   1.00    1.00    --   95.80  71.00 -27.34   26
 26  \w      7.00  81.00   1.00    1.00    --   95.80 -82.00 120.00   74
 27  \w     89.00 128.00   1.00    1.00    --   95.80 -82.00 120.00   39
 28  \w     23.00 127.00   1.00    1.00    --   95.80 -82.00 -60.00  104
 29  \w     65.00  91.00   1.00    1.00    --   95.80  77.00   0.00   26
 30  \w    124.00 177.00   1.00    1.00    --   95.80  77.00   0.00   53
 31  \w    157.00 183.00   1.00    1.00    --   95.80  82.00 165.19   26
 32  \w     63.00  90.00   1.00    1.00    --   95.80  82.00 165.19   27
 33  \w     70.00 185.00   1.00    1.00    --   95.80  64.00-140.78  115
 34  \w     76.00 102.00   1.00    1.00    --   95.80  36.00 146.35   26
 35  \w     64.00  89.00   1.00    1.00    --   95.80  82.00  60.00   25
 36  \w     63.00  89.00   1.00    1.00    --   95.80  82.00-180.00   26
 37  \w    141.00 167.00   1.00    1.00    --   95.80  74.00-122.40   26
 38  \w     63.00  89.00   1.00    1.00    --   95.80  82.00  90.00   26
 39  \w     72.00  97.00   1.00    1.00    --   95.80  61.00  30.00   25
 40  \w     63.00  88.00   1.00    1.00    --   95.80  82.00 -60.00   25
 41  \w     63.00  89.00   1.00    1.00    --   95.80  82.00  30.00   26
 42  \w     63.00  89.00   1.00    1.00    --   95.80  82.00-150.00   26
 43  \w     66.00  92.00   1.00    1.00    --   95.80  74.00-122.40   26
 44  \w     65.00  91.00   1.00    1.00    --   95.80  77.00 150.00   26
 45  \w     68.00  94.00   1.00    1.00    --   95.80  68.00 -63.71   26
 46  \w     65.00  91.00   1.00    1.00    --   95.80  77.00-120.00   26
 47  \w    147.00 183.00   1.00    1.00    --   95.80  52.00 142.93   36
 48  \w     63.00  89.00   1.00    1.00    --   95.80  82.00 120.00   26
 49  \w     75.00 185.00   1.00    1.00    --   95.80  45.00 -60.00  110
 50  \w     76.00 184.00   1.00    1.00    --   95.80  45.00  30.00  108
 51  \w     30.00 121.00   1.00    1.00    --   95.80 -82.00-180.00   91
 52  \w     73.00 175.00   1.00    1.00    --   95.80  61.00 150.00  102
 53  \w     65.00  90.00   1.00    1.00    --   95.80  77.00 -90.00   25
 54  \w     65.00 150.00   1.00    1.00    --   95.80  77.00  60.00   85
 55  \w     65.00  91.00   1.00    1.00    --   95.80  77.00  90.00   26
 56  \w     63.00  89.00   1.00    1.00    --   95.80  82.00   0.00   26
 57  \w     75.00 139.00   1.00    1.00    --   95.80  45.00 -90.00   64
 58  \w     66.00  92.00   1.00    1.00    --   95.80  75.00  53.11   26
 59  \w     63.00  89.00   1.00    1.00    --   95.80  82.00 -30.00   26
 60  \w     72.00  97.00   1.00    1.00    --   95.80  61.00-120.00   25
 61  \w     16.00  72.00   1.00    1.00    --   95.80 -61.00-120.00   56
 62  \w     79.00 104.00   1.00    1.00    --   95.80 -61.00-120.00   25
 63  \w     65.00 183.00   1.00    1.00    --   95.80  77.00-180.00  118
 64  \w     65.00  91.00   1.00    1.00    --   95.80  77.00 -30.00   26
 65  \w     22.00 126.00   1.00    1.00    --   95.80 -82.00  90.00  104
 66  \w     64.00  89.00   1.00    1.00    --   95.80  79.00 160.78   25
 67  \w     75.00 101.00   1.00    1.00    --   95.80  45.00   0.00   26
 68  \w      6.00 110.00   1.00    1.00    --   95.80 -82.00   0.00  104
 69  \w     73.00  99.00   1.00    1.00    --   95.80  52.00 142.93   26
 70  \w     75.00 102.00   1.00    1.00    --   95.80  51.00 -20.85   27
 71  \w     72.00  97.00   1.00    1.00    --   95.80  58.00 -86.97   25
 72  \w     75.00 101.00   1.00    1.00    --   95.80  42.00  12.60   26
;
_diffrn_measurement_device 'four-circle diffractometer'
_diffrn_measurement_device_type 'XtaLAB AFC12 (RINC): Kappa dual home/near'
_diffrn_measurement_method '\w scans'
_diffrn_orient_matrix_type 'CrysAlisPro convention (1999,Acta A55,543-557)'
_diffrn_orient_matrix_UB_11 -0.0246176000
_diffrn_orient_matrix_UB_12 0.0318457000
_diffrn_orient_matrix_UB_13 0.0230810000
_diffrn_orient_matrix_UB_21 -0.0645714000
_diffrn_orient_matrix_UB_22 0.0042540000
_diffrn_orient_matrix_UB_23 -0.1123070000
_diffrn_orient_matrix_UB_31 -0.0976884000
_diffrn_orient_matrix_UB_32 -0.0108650000
_diffrn_orient_matrix_UB_33 0.0237421000
_diffrn_radiation_monochromator graphite
_diffrn_radiation_probe x-ray
_diffrn_radiation_type CuK\a
_diffrn_radiation_wavelength 1.54184
_diffrn_reflns_av_R_equivalents 0.1891
_diffrn_reflns_av_unetI/netI 0.0550
_diffrn_reflns_Laue_measured_fraction_full 0.994
_diffrn_reflns_Laue_measured_fraction_max 0.994
_diffrn_reflns_limit_h_max 16
_diffrn_reflns_limit_h_min -16
_diffrn_reflns_limit_k_max 54
_diffrn_reflns_limit_k_min -54
_diffrn_reflns_limit_l_max 16
_diffrn_reflns_limit_l_min -16
_diffrn_reflns_number 202952
_diffrn_reflns_point_group_measured_fraction_full 0.994
_diffrn_reflns_point_group_measured_fraction_max 0.994
_diffrn_reflns_theta_full 67.078
_diffrn_reflns_theta_max 67.078
_diffrn_reflns_theta_min 3.433
_diffrn_source 'fine-focus sealed X-ray tube'
_diffrn_source_type 'Enhance (Cu) X-ray Source'
_exptl_absorpt_coefficient_mu 8.154
_exptl_absorpt_correction_T_max 1.00000
_exptl_absorpt_correction_T_min 0.03969
_exptl_absorpt_correction_type multi-scan
_exptl_absorpt_process_details
;
CrysAlisPro 1.171.39.32a (Rigaku Oxford Diffraction, 2017)
Empirical absorption correction using spherical harmonics,
 implemented in SCALE3 ABSPACK scaling algorithm.
;
_exptl_crystal_colour 'clear light colourless'
_exptl_crystal_colour_lustre clear
_exptl_crystal_colour_modifier light
_exptl_crystal_colour_primary colourless
_exptl_crystal_density_diffrn 1.567
_exptl_crystal_description block
_exptl_crystal_F_000 3848
_exptl_crystal_size_max 0.48
_exptl_crystal_size_mid 0.36
_exptl_crystal_size_min 0.32
_refine_diff_density_max 7.084
_refine_diff_density_min -3.719
_refine_diff_density_rms 0.283
_refine_ls_extinction_method none
_refine_ls_goodness_of_fit_ref 1.191
_refine_ls_hydrogen_treatment constr
_refine_ls_matrix_type full
_refine_ls_number_parameters 905
_refine_ls_number_reflns 14378
_refine_ls_number_restraints 119
_refine_ls_restrained_S_all 1.187
_refine_ls_R_factor_all 0.1154
_refine_ls_R_factor_gt 0.1125
_refine_ls_shift/su_max 0.002
_refine_ls_shift/su_mean 0.000
_refine_ls_structure_factor_coef Fsqd
_refine_ls_weighting_details 'w=1/[\s^2^(Fo^2^)+(0.0684P)^2^+338.8987P] where P=(Fo^2^+2Fc^2^)/3'
_refine_ls_weighting_scheme calc
_refine_ls_wR_factor_gt 0.2632
_refine_ls_wR_factor_ref 0.2647
_reflns_Friedel_coverage 0.000
_reflns_number_gt 13559
_reflns_number_total 14378
_reflns_threshold_expression 'I > 2\s(I)'
_cod_data_source_file ja0c11738_si_003.cif
_cod_data_source_block exp_1303
_cod_original_cell_volume 8097.30(19)
_cod_database_code 4135435
_shelx_shelxl_version_number 2017/1
_shelx_space_group_comment
;
The symmetry employed for this shelxl refinement is uniquely defined
by the following loop, which should always be used as a source of
symmetry information in preference to the above space-group names.
They are only intended as comments.
;
_shelx_estimated_absorpt_t_max 0.180
_shelx_estimated_absorpt_t_min 0.111
_reflns_odcompleteness_completeness 99.98
_reflns_odcompleteness_iscentric 1
_reflns_odcompleteness_theta 66.97
_olex2_refinement_description
;
1. Fixed Uiso
 At 1.2 times of:
  All C(H) groups, All C(H,H) groups
 At 1.5 times of:
  All C(H,H,H) groups
2. Restrained distances
 C47-C48
 1.52 with sigma of 0.01
 C43-C44
 1.52 with sigma of 0.01
 C45-C46
 1.52 with sigma of 0.01
 C39-C40
 1.52 with sigma of 0.01
 C37-C38
 1.52 with sigma of 0.01
 C41-C42
 1.52 with sigma of 0.01
 C55-C56
 1.52 with sigma of 0.01
 C57-C58
 1.52 with sigma of 0.01
 C51-C52
 1.52 with sigma of 0.01
 C54-C53
 1.52 with sigma of 0.01
 C59-C60
 1.52 with sigma of 0.01
3. Rigid bond restraints
 C47, C48
 with sigma for 1-2 distances of 0.001 and sigma for 1-3 distances of 0.001
 C43, C44
 with sigma for 1-2 distances of 0.001 and sigma for 1-3 distances of 0.001
 C45, C46
 with sigma for 1-2 distances of 0.001 and sigma for 1-3 distances of 0.001
 C37, C38
 with sigma for 1-2 distances of 0.001 and sigma for 1-3 distances of 0.001
 C39, C40
 with sigma for 1-2 distances of 0.001 and sigma for 1-3 distances of 0.001
 C41, C42
 with sigma for 1-2 distances of 0.001 and sigma for 1-3 distances of 0.001
 C53, C54
 with sigma for 1-2 distances of 0.001 and sigma for 1-3 distances of 0.001
 C49, C50
 with sigma for 1-2 distances of 0.001 and sigma for 1-3 distances of 0.001
 C51, C52
 with sigma for 1-2 distances of 0.001 and sigma for 1-3 distances of 0.001
 C57, C58
 with sigma for 1-2 distances of 0.001 and sigma for 1-3 distances of 0.001
 C55, C56
 with sigma for 1-2 distances of 0.001 and sigma for 1-3 distances of 0.001
 C59, C60
 with sigma for 1-2 distances of 0.001 and sigma for 1-3 distances of 0.001
4. Uiso/Uaniso restraints and constraints
C47 \\sim C48: within 2A with sigma of 0.01 and sigma for terminal atoms of 0.02
C37 \\sim C38 \\sim C39 \\sim C40 \\sim C41 \\sim C42 \\sim C43 \\sim C44 \\sim
C45 \\sim C46: within 2A with sigma of 0.01 and sigma for terminal atoms of 0.02
C55 \\sim C56: within 2A with sigma of 0.01 and sigma for terminal atoms of 0.02
C51 \\sim C52: within 2A with sigma of 0.01 and sigma for terminal atoms of 0.02
C53 \\sim C54: within 2A with sigma of 0.01 and sigma for terminal atoms of 0.02
C57 \\sim C58 \\sim C59 \\sim C60: within 2A with sigma of 0.01 and sigma for
terminal atoms of 0.02
Uanis(C26) \\sim Ueq, Uanis(O1) \\sim Ueq, Uanis(C28) \\sim Ueq: with sigma of
0.002 and sigma for terminal atoms of 0.004
Uanis(F12) \\sim Ueq: with sigma of 0.002 and sigma for terminal atoms of 0.004
Uanis(C7) \\sim Ueq: with sigma of 0.002 and sigma for terminal atoms of 0.004
Uanis(C48) = Uanis(C47) = Uanis(C44) = Uanis(C43)
5.a Ternary CH refined with riding coordinates:
 C28(H28)
5.b Secondary CH2 refined with riding coordinates:
 C29(H29A,H29B), C32(H32A,H32B), C37(H37A,H37B), C39(H39A,H39B), C41(H41A,
 H41B), C43(H43A,H43B), C45(H45A,H45B), C47(H47A,H47B), C49(H49A,H49B),
 C51(H51A,H51B), C53(H53A,H53B), C55(H55A,H55B), C57(H57A,H57B), C59(H59A,H59B)
5.c Aromatic/amide H refined with riding coordinates:
 C1(H1), C3(H3), C5(H5), C10(H10), C11(H11), C12(H12), C013(H013), C15(H15),
 C17(H17), C18(H18), C19(H19), C21(H21), C22(H22), C24(H24), C25(H25), C26(H26)
5.d Idealised Me refined as rotating group:
 C33(H33A,H33B,H33C), C34(H34A,H34B,H34C), C35(H35A,H35B,H35C), C36(H36A,H36B,
 H36C), C38(H38A,H38B,H38C), C40(H40A,H40B,H40C), C42(H42A,H42B,H42C), C44(H44A,
 H44B,H44C), C46(H46A,H46B,H46C), C48(H48A,H48B,H48C), C50(H50A,H50B,H50C),
 C52(H52A,H52B,H52C), C54(H54A,H54B,H54C), C56(H56A,H56B,H56C), C58(H58A,H58B,
 H58C), C60(H60A,H60B,H60C), C61(H61A,H61B,H61C), C63(H63A,H63B,H63C), C64(H64A,
 H64B,H64C), C66(H66A,H66B,H66C), C67(H67A,H67B,H67C), C69(H69A,H69B,H69C)
;
_olex2_submission_special_instructions 'No special instructions were received'
_oxdiff_exptl_absorpt_empirical_details
;
Empirical correction (ABSPACK) includes:
- Absorption correction using spherical harmonics
- Frame scaling
;
_oxdiff_exptl_absorpt_empirical_full_max 14.559
_oxdiff_exptl_absorpt_empirical_full_min 0.460

loop_
_space_group_symop_operation_xyz
'x, y, z'
'-x, y+1/2, -z+1/2'
'-x, -y, -z'
'x, -y-1/2, z-1/2'

loop_
_atom_site_label
_atom_site_type_symbol
_atom_site_fract_x
_atom_site_fract_y
_atom_site_fract_z
_atom_site_U_iso_or_equiv
_atom_site_adp_type
_atom_site_occupancy
_atom_site_site_symmetry_order
_atom_site_calc_flag
_atom_site_refinement_flags_posn
_atom_site_refinement_flags_adp
_atom_site_refinement_flags_occupancy
_atom_site_disorder_assembly
_atom_site_disorder_group
C1 C 0.7235(12) 0.4113(3) 0.4522(13) 0.034(4) Uani 1 1 d . . . . .
H1 H 0.756512 0.421029 0.411741 0.041 Uiso 1 1 calc R . . . .
C2 C 0.7245(11) 0.3807(3) 0.4555(12) 0.030(3) Uani 1 1 d . . . . .
C3 C 0.6662(13) 0.3662(3) 0.5108(13) 0.034(4) Uani 1 1 d . . . . .
H3 H 0.663517 0.345717 0.511754 0.041 Uiso 1 1 calc R . . . .
C4 C 0.6143(11) 0.3824(3) 0.5624(12) 0.028(3) Uani 1 1 d . . . . .
C5 C 0.6216(12) 0.4129(3) 0.5666(12) 0.031(3) Uani 1 1 d . . . . .
H5 H 0.591846 0.423516 0.607947 0.037 Uiso 1 1 calc R . . . .
C6 C 0.6740(12) 0.4277(3) 0.5084(13) 0.033(3) Uani 1 1 d . . . . .
C7 C 0.6738(11) 0.4591(3) 0.5041(11) 0.028(3) Uani 1 1 d . U . . .
C8 C 0.6730(11) 0.4850(3) 0.4979(11) 0.030(3) Uani 1 1 d . . . . .
C9 C 0.6678(11) 0.5163(3) 0.4789(12) 0.028(3) Uani 1 1 d . . . . .
C10 C 0.6319(12) 0.5360(3) 0.5392(13) 0.032(3) Uani 1 1 d . . . . .
H10 H 0.612026 0.529128 0.593678 0.039 Uiso 1 1 calc R . . . .
C11 C 0.6266(11) 0.5654(3) 0.5165(12) 0.032(3) Uani 1 1 d . . . . .
H11 H 0.601502 0.578746 0.554221 0.038 Uiso 1 1 calc R . . . .
C12 C 0.6592(11) 0.5750(3) 0.4370(12) 0.031(3) Uani 1 1 d . . . . .
H12 H 0.655532 0.594993 0.422164 0.037 Uiso 1 1 calc R . . . .
C013 C 0.7004(11) 0.5279(3) 0.4000(11) 0.026(3) Uani 1 1 d . . . . .
H013 H 0.725769 0.515185 0.360680 0.031 Uiso 1 1 calc R . . . .
C13 C 0.7773(13) 0.3648(3) 0.3974(14) 0.036(4) Uani 1 1 d . . . . .
C14 C 0.8222(13) 0.3528(3) 0.3476(13) 0.036(4) Uani 1 1 d . . . . .
C15 C 0.9028(11) 0.3495(3) 0.2118(11) 0.028(3) Uani 1 1 d . . . . .
H15 H 0.888415 0.369331 0.198027 0.034 Uiso 1 1 calc R . . . .
C16 C 0.8740(12) 0.3365(3) 0.2894(12) 0.030(3) Uani 1 1 d . . . . .
C17 C 0.8963(13) 0.3064(4) 0.3095(12) 0.037(4) Uani 1 1 d . . . . .
H17 H 0.878222 0.297023 0.361222 0.044 Uiso 1 1 calc R . . . .
C18 C 0.9450(13) 0.2913(4) 0.2516(14) 0.042(4) Uani 1 1 d . . . . .
H18 H 0.961294 0.271448 0.263677 0.050 Uiso 1 1 calc R . . . .
C19 C 0.9692(12) 0.3063(3) 0.1745(12) 0.030(3) Uani 1 1 d . . . . .
H19 H 1.000436 0.295950 0.133893 0.036 Uiso 1 1 calc R . . . .
C20 C 0.8300(9) 0.5930(3) 0.1761(10) 0.023(3) Uani 1 1 d . . . . .
C21 C 0.8344(12) 0.6238(3) 0.1727(11) 0.028(3) Uani 1 1 d . . . . .
H21 H 0.805387 0.634798 0.213684 0.033 Uiso 1 1 calc R . . . .
C22 C 0.8807(12) 0.6385(3) 0.1100(10) 0.025(3) Uani 1 1 d . . . . .
H22 H 0.882524 0.658917 0.110423 0.031 Uiso 1 1 calc R . . . .
C23 C 0.9240(11) 0.6232(3) 0.0470(11) 0.029(3) Uani 1 1 d . . . . .
C24 C 0.9230(11) 0.5926(3) 0.0519(11) 0.027(3) Uani 1 1 d . . . . .
H24 H 0.953529 0.581613 0.012165 0.032 Uiso 1 1 calc R . . . .
C25 C 0.8762(12) 0.5782(3) 0.1162(12) 0.031(3) Uani 1 1 d . . . . .
H25 H 0.876749 0.557719 0.117833 0.037 Uiso 1 1 calc R . . . .
C26 C 0.5250(11) 0.3413(3) 0.6014(11) 0.028(3) Uani 1 1 d . U . . .
H26 H 0.555521 0.327347 0.570660 0.034 Uiso 1 1 calc R . . . .
C27 C 0.4373(13) 0.3357(4) 0.6431(13) 0.036(4) Uani 1 1 d . . . . .
C28 C 0.3526(13) 0.2976(4) 0.7057(13) 0.037(4) Uani 1 1 d . U . . .
H28 H 0.329543 0.313605 0.740821 0.045 Uiso 1 1 calc R . . . .
C29 C 0.3944(15) 0.2722(4) 0.7770(14) 0.047(4) Uani 1 1 d . . . . .
H29A H 0.452331 0.279096 0.833444 0.056 Uiso 1 1 calc R . . . .
H29B H 0.420150 0.257159 0.741474 0.056 Uiso 1 1 calc R . . . .
C30 C 0.3107(17) 0.2585(4) 0.8193(15) 0.052(5) Uani 1 1 d . . . . .
C31 C 0.1739(17) 0.2737(4) 0.6488(19) 0.058(6) Uani 1 1 d . . . . .
C32 C 0.2661(14) 0.2872(4) 0.6168(16) 0.048(5) Uani 1 1 d . . . . .
H32A H 0.292238 0.272448 0.580367 0.058 Uiso 1 1 calc R . . . .
H32B H 0.240340 0.303613 0.571074 0.058 Uiso 1 1 calc R . . . .
C33 C 0.1105(18) 0.2984(4) 0.681(2) 0.077(8) Uani 1 1 d . . . . .
H33A H 0.156285 0.310185 0.733268 0.115 Uiso 1 1 calc GR . . . .
H33B H 0.058458 0.289645 0.705248 0.115 Uiso 1 1 calc GR . . . .
H33C H 0.077618 0.310584 0.622864 0.115 Uiso 1 1 calc GR . . . .
C34 C 0.1029(17) 0.2568(4) 0.5594(19) 0.066(6) Uani 1 1 d . . . . .
H34A H 0.089311 0.268405 0.498778 0.099 Uiso 1 1 calc GR . . . .
H34B H 0.038722 0.252479 0.572106 0.099 Uiso 1 1 calc GR . . . .
H34C H 0.135944 0.238680 0.550794 0.099 Uiso 1 1 calc GR . . . .
C35 C 0.287(2) 0.2789(5) 0.9001(18) 0.078(8) Uani 1 1 d . . . . .
H35A H 0.346229 0.279808 0.959801 0.118 Uiso 1 1 calc GR . . . .
H35B H 0.228602 0.271097 0.917729 0.118 Uiso 1 1 calc GR . . . .
H35C H 0.270042 0.298334 0.872486 0.118 Uiso 1 1 calc GR . . . .
C36 C 0.355(2) 0.2294(5) 0.8682(16) 0.066(6) Uani 1 1 d . . . . .
H36A H 0.375085 0.217587 0.820063 0.098 Uiso 1 1 calc GR . . . .
H36B H 0.302719 0.219110 0.888919 0.098 Uiso 1 1 calc GR . . . .
H36C H 0.414087 0.233015 0.926526 0.098 Uiso 1 1 calc GR . . . .
C37 C 0.9305(11) 0.5575(4) 0.5146(11) 0.038(3) Uani 1 1 d D U . . .
H37A H 0.880623 0.567615 0.540187 0.046 Uiso 1 1 calc R . . . .
H37B H 0.908132 0.537205 0.502457 0.046 Uiso 1 1 calc R . . . .
C38 C 1.0352(11) 0.5580(4) 0.5974(10) 0.040(4) Uani 1 1 d D U . . .
H38A H 1.084003 0.546326 0.576425 0.060 Uiso 1 1 calc GR . . . .
H38B H 1.027779 0.549996 0.658991 0.060 Uiso 1 1 calc GR . . . .
H38C H 1.059863 0.577876 0.609081 0.060 Uiso 1 1 calc GR . . . .
C39 C 0.9789(12) 0.6100(3) 0.4245(12) 0.035(3) Uani 1 1 d D U . . .
H39A H 1.049293 0.608030 0.470058 0.042 Uiso 1 1 calc R . . . .
H39B H 0.982562 0.619457 0.362931 0.042 Uiso 1 1 calc R . . . .
C40 C 0.9181(14) 0.6297(4) 0.4744(13) 0.044(4) Uani 1 1 d D U . . .
H40A H 0.851609 0.634162 0.426281 0.065 Uiso 1 1 calc GR . . . .
H40B H 0.955866 0.647645 0.496336 0.065 Uiso 1 1 calc GR . . . .
H40C H 0.908390 0.619770 0.531933 0.065 Uiso 1 1 calc GR . . . .
C41 C 1.0223(14) 0.5536(3) 0.3533(14) 0.043(4) Uani 1 1 d D U . . .
H41A H 1.025684 0.561642 0.289497 0.052 Uiso 1 1 calc R . . . .
H41B H 1.089754 0.556315 0.403656 0.052 Uiso 1 1 calc R . . . .
C42 C 0.9994(16) 0.5208(3) 0.3398(14) 0.048(4) Uani 1 1 d D U . . .
H42A H 0.930111 0.517951 0.294834 0.073 Uiso 1 1 calc GR . . . .
H42B H 1.005543 0.512129 0.404644 0.073 Uiso 1 1 calc GR . . . .
H42C H 1.048035 0.511685 0.311500 0.073 Uiso 1 1 calc GR . . . .
C43 C 0.487(2) 0.5748(6) 0.183(2) 0.102(4) Uani 1 1 d D U . . .
H43A H 0.499521 0.588685 0.238559 0.123 Uiso 1 1 calc R . . . .
H43B H 0.431368 0.582710 0.126324 0.123 Uiso 1 1 calc R . . . .
C44 C 0.451(2) 0.5459(6) 0.215(2) 0.102(4) Uani 1 1 d D U . . .
H44A H 0.448856 0.530964 0.165784 0.154 Uiso 1 1 calc GR . . . .
H44B H 0.382327 0.548344 0.221270 0.154 Uiso 1 1 calc GR . . . .
H44C H 0.497716 0.540003 0.280067 0.154 Uiso 1 1 calc GR . . . .
C45 C 0.5831(19) 0.6023(4) 0.0519(18) 0.072(6) Uani 1 1 d D U . . .
H45A H 0.642912 0.604068 0.028016 0.087 Uiso 1 1 calc R . . . .
H45B H 0.523888 0.597153 -0.006033 0.087 Uiso 1 1 calc R . . . .
C46 C 0.5626(18) 0.6321(4) 0.0914(18) 0.073(6) Uani 1 1 d D U . . .
H46A H 0.560673 0.646905 0.041503 0.109 Uiso 1 1 calc GR . . . .
H46B H 0.616905 0.636521 0.153128 0.109 Uiso 1 1 calc GR . . . .
H46C H 0.497085 0.631599 0.104587 0.109 Uiso 1 1 calc GR . . . .
C47 C 0.590(2) 0.5413(8) 0.073(2) 0.102(4) Uani 1 1 d D U . . .
H47A H 0.587863 0.525061 0.117295 0.123 Uiso 1 1 calc R . . . .
H47B H 0.521940 0.542556 0.022523 0.123 Uiso 1 1 calc R . . . .
C48 C 0.665(2) 0.5325(8) 0.016(2) 0.102(4) Uani 1 1 d D U . . .
H48A H 0.629264 0.520617 -0.041288 0.154 Uiso 1 1 calc GR . . . .
H48B H 0.721344 0.521532 0.060815 0.154 Uiso 1 1 calc GR . . . .
H48C H 0.691470 0.549892 -0.006531 0.154 Uiso 1 1 calc GR . . . .
C49 C 0.7199(14) 0.6499(4) -0.1414(14) 0.043(4) Uani 1 1 d . U . . .
H49A H 0.657830 0.647507 -0.199241 0.052 Uiso 1 1 calc R . . . .
H49B H 0.711411 0.638285 -0.085799 0.052 Uiso 1 1 calc R . . . .
C50 C 0.7313(16) 0.6820(4) -0.1105(15) 0.050(4) Uani 1 1 d . U . . .
H50A H 0.750367 0.693244 -0.160744 0.075 Uiso 1 1 calc GR . . . .
H50B H 0.784155 0.683999 -0.045970 0.075 Uiso 1 1 calc GR . . . .
H50C H 0.666469 0.689204 -0.105346 0.075 Uiso 1 1 calc GR . . . .
C51 C 0.8222(10) 0.6541(4) -0.2978(10) 0.032(3) Uani 1 1 d D U . . .
H51A H 0.827735 0.675227 -0.286671 0.039 Uiso 1 1 calc R . . . .
H51B H 0.880972 0.648040 -0.318794 0.039 Uiso 1 1 calc R . . . .
C52 C 0.7238(11) 0.6480(4) -0.3844(10) 0.038(3) Uani 1 1 d D U . . .
H52A H 0.723126 0.659848 -0.442011 0.056 Uiso 1 1 calc GR . . . .
H52B H 0.664452 0.652734 -0.363471 0.056 Uiso 1 1 calc GR . . . .
H52C H 0.721509 0.627564 -0.402514 0.056 Uiso 1 1 calc GR . . . .
C53 C 0.8015(12) 0.5974(3) -0.2063(13) 0.037(3) Uani 1 1 d D U . . .
H53A H 0.795526 0.587305 -0.146615 0.044 Uiso 1 1 calc R . . . .
H53B H 0.734770 0.596150 -0.258927 0.044 Uiso 1 1 calc R . . . .
C54 C 0.8833(13) 0.5821(4) -0.2427(14) 0.043(4) Uani 1 1 d D U . . .
H54A H 0.886123 0.591145 -0.304447 0.064 Uiso 1 1 calc GR . . . .
H54B H 0.865531 0.561650 -0.255141 0.064 Uiso 1 1 calc GR . . . .
H54C H 0.949844 0.583726 -0.191649 0.064 Uiso 1 1 calc GR . . . .
C55 C 1.200(2) 0.6188(7) 0.156(2) 0.111(10) Uani 1 1 d D U . . .
H55A H 1.195245 0.603109 0.107611 0.133 Uiso 1 1 calc R . . . .
H55B H 1.273503 0.622878 0.189085 0.133 Uiso 1 1 calc R . . . .
C56 C 1.152(2) 0.6087(8) 0.236(2) 0.121(10) Uani 1 1 d D U . . .
H56A H 1.077822 0.608621 0.207094 0.182 Uiso 1 1 calc GR . . . .
H56B H 1.172067 0.621838 0.292925 0.182 Uiso 1 1 calc GR . . . .
H56C H 1.175842 0.589159 0.257836 0.182 Uiso 1 1 calc GR . . . .
C57 C 1.1112(16) 0.6786(4) 0.1750(15) 0.061(5) Uani 1 1 d D U . . .
H57A H 1.065377 0.669291 0.207533 0.073 Uiso 1 1 calc R . . . .
H57B H 1.176348 0.682753 0.227257 0.073 Uiso 1 1 calc R . . . .
C58 C 1.0629(19) 0.7074(4) 0.1277(18) 0.073(6) Uani 1 1 d D U . . .
H58A H 0.994144 0.703781 0.082617 0.109 Uiso 1 1 calc GR . . . .
H58B H 1.104612 0.715914 0.090174 0.109 Uiso 1 1 calc GR . . . .
H58C H 1.059354 0.720727 0.180299 0.109 Uiso 1 1 calc GR . . . .
C59 C 1.2363(13) 0.6703(6) 0.0464(15) 0.063(5) Uani 1 1 d D U . . .
H59A H 1.257093 0.656550 0.002778 0.075 Uiso 1 1 calc R . . . .
H59B H 1.207047 0.687386 0.005486 0.075 Uiso 1 1 calc R . . . .
C60 C 1.3335(13) 0.6801(5) 0.1294(15) 0.063(5) Uani 1 1 d D U . . .
H60A H 1.380631 0.689176 0.099066 0.095 Uiso 1 1 calc GR . . . .
H60B H 1.366297 0.663297 0.168410 0.095 Uiso 1 1 calc GR . . . .
H60C H 1.314957 0.693971 0.173080 0.095 Uiso 1 1 calc GR . . . .
N1 N 0.6962(9) 0.5567(3) 0.3795(9) 0.027(3) Uani 1 1 d . . . . .
N2 N 0.9501(8) 0.3347(3) 0.1562(9) 0.023(2) Uani 1 1 d . . . . .
N3 N 0.2167(13) 0.2530(3) 0.7340(13) 0.050(4) Uani 1 1 d . . . . .
O1 O 0.5538(8) 0.3708(2) 0.6162(8) 0.031(2) Uani 1 1 d . U . . .
O2 O 0.3784(9) 0.3538(2) 0.6532(10) 0.040(3) Uani 1 1 d . . . . .
O3 O 0.4368(10) 0.3073(2) 0.6686(10) 0.047(3) Uani 1 1 d . . . . .
O4 O 0.1514(12) 0.2355(3) 0.7542(12) 0.066(4) Uani 1 1 d . . . . .
P1 P 0.6065(3) 0.57250(10) 0.1438(3) 0.0378(9) Uani 1 1 d . . . . .
P2 P 0.9250(3) 0.57404(8) 0.3929(3) 0.0287(8) Uani 1 1 d . . . . .
P3 P 1.1351(4) 0.65331(11) 0.0857(3) 0.0430(11) Uani 1 1 d . . . . .
P4 P 0.8328(3) 0.63606(8) -0.1750(3) 0.0263(8) Uani 1 1 d . . . . .
Pt1 Pt 0.76295(5) 0.57399(2) 0.27311(5) 0.02780(19) Uani 1 1 d . . . . .
Pt2 Pt 0.98821(5) 0.64396(2) -0.04979(5) 0.02672(18) Uani 1 1 d . . . . .
C61 C 0.5492(17) 0.3803(6) 0.2180(17) 0.073(7) Uani 1 1 d . . . . .
H61A H 0.502562 0.376433 0.151206 0.110 Uiso 1 1 calc GR . . . .
H61B H 0.565748 0.362117 0.255104 0.110 Uiso 1 1 calc GR . . . .
H61C H 0.611729 0.389060 0.212750 0.110 Uiso 1 1 calc GR . . . .
C62 C 0.4978(15) 0.4012(6) 0.2736(16) 0.059(6) Uani 1 1 d . . . . .
C63 C 0.498(2) 0.4331(6) 0.245(2) 0.080(7) Uani 1 1 d . . . . .
H63A H 0.568103 0.440354 0.266150 0.120 Uiso 1 1 calc GR . . . .
H63B H 0.457258 0.444237 0.277438 0.120 Uiso 1 1 calc GR . . . .
H63C H 0.469048 0.435082 0.172411 0.120 Uiso 1 1 calc GR . . . .
O5 O 0.4589(11) 0.3923(4) 0.3341(11) 0.061(4) Uani 1 1 d . . . . .
C64 C 0.838(2) 0.4713(6) 0.825(2) 0.093(9) Uani 1 1 d . . . . .
H64A H 0.911616 0.471251 0.834043 0.139 Uiso 1 1 calc GR . . . .
H64B H 0.801555 0.464443 0.757512 0.139 Uiso 1 1 calc GR . . . .
H64C H 0.823924 0.458586 0.873965 0.139 Uiso 1 1 calc GR . . . .
C65 C 0.805(2) 0.5007(5) 0.837(2) 0.075(7) Uani 1 1 d . . . . .
C66 C 0.856(4) 0.5165(7) 0.931(3) 0.19(3) Uani 1 1 d . . . . .
H66A H 0.845419 0.506058 0.987115 0.282 Uiso 1 1 calc GR . . . .
H66B H 0.826468 0.535872 0.927091 0.282 Uiso 1 1 calc GR . . . .
H66C H 0.928821 0.518031 0.940005 0.282 Uiso 1 1 calc GR . . . .
O7 O 0.732(2) 0.5129(6) 0.770(2) 0.137(9) Uani 1 1 d . . . . .
C67 C 0.629(2) 0.3050(6) 0.143(2) 0.088(8) Uani 1 1 d . . . . .
H67A H 0.668024 0.312183 0.209108 0.132 Uiso 1 1 calc GR . . . .
H67B H 0.581062 0.319967 0.107563 0.132 Uiso 1 1 calc GR . . . .
H67C H 0.674903 0.300086 0.105352 0.132 Uiso 1 1 calc GR . . . .
C68 C 0.5688(17) 0.2781(6) 0.1547(17) 0.062(6) Uani 1 1 d . . . . .
C69 C 0.6266(18) 0.2550(6) 0.2270(19) 0.071(6) Uani 1 1 d . . . . .
H69A H 0.686915 0.249181 0.209326 0.106 Uiso 1 1 calc GR . . . .
H69B H 0.582471 0.238231 0.223261 0.106 Uiso 1 1 calc GR . . . .
H69C H 0.647664 0.262747 0.294863 0.106 Uiso 1 1 calc GR . . . .
O6 O 0.4797(16) 0.2739(5) 0.109(2) 0.119(8) Uani 1 1 d . . . . .
F1 F 0.8178(14) 0.2616(3) 0.4605(13) 0.103(6) Uani 1 1 d . . . . .
F2 F 0.6937(11) 0.2964(3) 0.4358(10) 0.073(4) Uani 1 1 d . . . . .
F3 F 0.8479(13) 0.3032(3) 0.5515(13) 0.094(5) Uani 1 1 d . . . . .
F4 F 0.7086(11) 0.2948(3) 0.6006(10) 0.073(4) Uani 1 1 d . . . . .
F5 F 0.8310(13) 0.2598(3) 0.6250(13) 0.096(5) Uani 1 1 d . . . . .
F6 F 0.6771(13) 0.2529(3) 0.5090(12) 0.088(4) Uani 1 1 d . . . . .
P5 P 0.7617(5) 0.27777(12) 0.5302(5) 0.0573(14) Uani 1 1 d . . . . .
F7 F 0.6536(17) 0.4518(12) 0.1144(19) 0.25(2) Uani 1 1 d . . . . .
F8 F 0.8217(18) 0.4655(5) 0.1590(14) 0.138(8) Uani 1 1 d . . . . .
F9 F 0.7358(13) 0.4519(5) 0.0059(12) 0.120(7) Uani 1 1 d . . . . .
F10 F 0.8588(16) 0.4228(5) 0.111(3) 0.192(14) Uani 1 1 d . . . . .
F11 F 0.694(2) 0.4091(8) 0.0603(15) 0.203(16) Uani 1 1 d . . . . .
F12 F 0.784(2) 0.4204(6) 0.213(2) 0.166(9) Uani 1 1 d . U . . .
P6 P 0.7581(6) 0.4380(3) 0.1119(6) 0.120(4) Uani 1 1 d . . . . .

loop_
_atom_site_aniso_label
_atom_site_aniso_U_11
_atom_site_aniso_U_22
_atom_site_aniso_U_33
_atom_site_aniso_U_23
_atom_site_aniso_U_13
_atom_site_aniso_U_12
C1 0.034(8) 0.028(8) 0.051(10) 0.002(7) 0.030(8) -0.007(6)
C2 0.023(7) 0.033(8) 0.044(9) 0.001(7) 0.026(7) 0.002(6)
C3 0.047(10) 0.024(7) 0.048(10) 0.005(7) 0.041(8) 0.000(6)
C4 0.028(8) 0.031(7) 0.038(8) 0.006(6) 0.028(7) -0.004(6)
C5 0.030(8) 0.031(8) 0.043(9) 0.000(7) 0.027(7) 0.001(6)
C6 0.036(8) 0.029(8) 0.041(9) 0.002(6) 0.022(7) 0.002(6)
C7 0.028(4) 0.029(4) 0.028(4) 0.0000(19) 0.011(2) -0.0003(19)
C8 0.028(8) 0.036(8) 0.031(8) 0.000(6) 0.017(7) -0.002(6)
C9 0.019(7) 0.028(7) 0.041(9) 0.005(6) 0.015(6) -0.003(5)
C10 0.031(8) 0.036(8) 0.042(9) 0.004(7) 0.028(7) 0.000(6)
C11 0.027(8) 0.038(8) 0.039(9) 0.000(7) 0.024(7) 0.002(6)
C12 0.026(7) 0.026(7) 0.044(9) -0.003(6) 0.014(7) -0.001(6)
C013 0.023(7) 0.030(7) 0.029(8) 0.006(6) 0.017(6) 0.001(6)
C13 0.040(9) 0.027(8) 0.052(10) 0.001(7) 0.029(8) -0.002(7)
C14 0.043(9) 0.032(8) 0.043(9) 0.002(7) 0.027(8) -0.001(7)
C15 0.033(8) 0.025(7) 0.034(8) 0.000(6) 0.022(7) -0.005(6)
C16 0.030(8) 0.033(8) 0.038(9) 0.003(6) 0.027(7) -0.004(6)
C17 0.049(10) 0.036(8) 0.034(9) 0.007(7) 0.024(8) 0.002(7)
C18 0.042(10) 0.028(8) 0.058(11) -0.001(7) 0.020(9) 0.007(7)
C19 0.032(8) 0.028(7) 0.035(8) -0.004(6) 0.017(7) 0.001(6)
C20 0.007(6) 0.041(8) 0.019(7) 0.007(6) 0.002(5) -0.002(5)
C21 0.036(8) 0.027(7) 0.031(8) 0.003(6) 0.026(7) 0.006(6)
C22 0.038(8) 0.025(7) 0.019(7) 0.000(5) 0.017(6) 0.004(6)
C23 0.021(7) 0.038(8) 0.029(8) 0.006(6) 0.011(6) 0.002(6)
C24 0.028(8) 0.033(8) 0.028(8) 0.003(6) 0.019(6) 0.005(6)
C25 0.040(9) 0.021(7) 0.035(8) 0.003(6) 0.015(7) -0.005(6)
C26 0.028(4) 0.030(4) 0.028(4) 0.0014(19) 0.010(2) -0.0026(19)
C27 0.038(9) 0.039(9) 0.038(9) -0.001(7) 0.021(8) -0.004(7)
C28 0.037(4) 0.038(4) 0.038(4) 0.000(2) 0.013(2) -0.001(2)
C29 0.056(12) 0.048(10) 0.041(10) -0.002(8) 0.023(9) -0.023(9)
C30 0.084(15) 0.043(10) 0.051(11) -0.005(8) 0.055(11) -0.019(10)
C31 0.071(14) 0.024(8) 0.100(17) 0.008(9) 0.055(13) 0.007(8)
C32 0.050(11) 0.042(10) 0.072(13) 0.006(9) 0.047(10) -0.002(8)
C33 0.069(15) 0.046(11) 0.15(3) -0.001(13) 0.090(17) -0.010(10)
C34 0.059(13) 0.041(11) 0.100(18) 0.007(11) 0.027(13) -0.007(9)
C35 0.14(2) 0.063(14) 0.067(15) -0.015(11) 0.075(16) -0.034(14)
C36 0.101(18) 0.058(13) 0.044(11) -0.003(9) 0.031(12) -0.037(12)
C37 0.041(8) 0.040(8) 0.034(8) 0.008(7) 0.012(6) -0.001(7)
C38 0.054(9) 0.049(9) 0.015(7) 0.008(6) 0.009(6) -0.005(8)
C39 0.039(8) 0.038(8) 0.028(8) 0.003(6) 0.010(6) 0.004(6)
C40 0.055(10) 0.038(8) 0.043(9) -0.004(7) 0.022(7) 0.002(7)
C41 0.044(9) 0.041(7) 0.043(9) 0.007(7) 0.011(8) 0.003(7)
C42 0.073(11) 0.038(7) 0.048(9) -0.001(7) 0.039(9) 0.011(8)
C43 0.063(7) 0.131(10) 0.106(9) -0.021(8) 0.016(7) -0.013(7)
C44 0.063(7) 0.131(10) 0.106(9) -0.021(8) 0.016(7) -0.013(7)
C45 0.056(12) 0.077(12) 0.069(13) 0.012(10) -0.002(10) 0.002(10)
C46 0.053(12) 0.073(11) 0.080(14) 0.022(10) 0.005(11) 0.010(10)
C47 0.063(7) 0.131(10) 0.106(9) -0.021(8) 0.016(7) -0.013(7)
C48 0.063(7) 0.131(10) 0.106(9) -0.021(8) 0.016(7) -0.013(7)
C49 0.046(10) 0.052(8) 0.041(10) -0.002(8) 0.028(8) 0.007(8)
C50 0.057(12) 0.052(8) 0.048(11) -0.003(8) 0.028(10) 0.016(9)
C51 0.036(7) 0.041(8) 0.030(7) 0.001(6) 0.024(5) -0.002(6)
C52 0.046(8) 0.044(8) 0.028(7) 0.006(6) 0.018(6) -0.003(7)
C53 0.047(9) 0.037(8) 0.034(8) -0.002(6) 0.026(7) -0.005(6)
C54 0.060(10) 0.033(8) 0.047(9) -0.003(7) 0.034(8) 0.001(7)
C55 0.093(17) 0.115(19) 0.091(16) 0.062(14) -0.020(12) -0.048(14)
C56 0.104(18) 0.13(2) 0.106(17) 0.051(16) 0.006(13) -0.032(16)
C57 0.070(13) 0.077(11) 0.044(10) -0.006(9) 0.030(10) -0.036(10)
C58 0.094(15) 0.068(11) 0.070(13) -0.012(9) 0.045(11) -0.028(10)
C59 0.034(9) 0.094(14) 0.062(11) 0.008(10) 0.019(8) -0.021(9)
C60 0.035(9) 0.095(14) 0.066(11) 0.002(10) 0.023(8) -0.025(9)
N1 0.025(6) 0.034(7) 0.032(7) -0.007(5) 0.024(5) -0.006(5)
N2 0.008(5) 0.034(6) 0.029(6) -0.002(5) 0.009(5) -0.006(4)
N3 0.061(10) 0.031(7) 0.075(11) -0.012(7) 0.046(9) -0.018(7)
O1 0.032(3) 0.032(3) 0.030(3) -0.0001(18) 0.0134(19) 0.0006(18)
O2 0.043(7) 0.035(6) 0.061(8) 0.006(5) 0.043(6) -0.001(5)
O3 0.066(8) 0.028(6) 0.072(9) 0.003(5) 0.058(7) -0.009(5)
O4 0.093(11) 0.039(7) 0.096(11) -0.001(7) 0.075(10) -0.022(7)
P1 0.031(2) 0.048(2) 0.037(2) 0.0008(18) 0.0140(18) -0.0078(18)
P2 0.036(2) 0.0292(18) 0.0277(19) 0.0036(15) 0.0204(17) -0.0014(15)
P3 0.036(2) 0.060(3) 0.035(2) 0.008(2) 0.0134(19) -0.014(2)
P4 0.0248(18) 0.0304(18) 0.0277(19) 0.0005(15) 0.0138(15) 0.0000(14)
Pt1 0.0308(3) 0.0269(3) 0.0315(3) 0.0034(2) 0.0182(3) -0.0030(2)
Pt2 0.0299(3) 0.0283(3) 0.0295(3) 0.0018(2) 0.0201(3) -0.0013(2)
C61 0.046(12) 0.13(2) 0.048(12) -0.023(13) 0.019(10) 0.003(13)
C62 0.035(10) 0.098(17) 0.051(12) -0.018(12) 0.023(10) 0.003(10)
C63 0.067(16) 0.11(2) 0.075(17) 0.022(15) 0.035(14) 0.009(14)
O5 0.051(8) 0.089(11) 0.055(8) -0.020(8) 0.030(7) -0.003(7)
C64 0.12(2) 0.065(16) 0.13(2) -0.001(16) 0.09(2) 0.011(15)
C65 0.095(19) 0.055(13) 0.085(18) 0.025(13) 0.043(16) -0.002(13)
C66 0.35(7) 0.07(2) 0.09(3) -0.025(19) -0.01(3) 0.05(3)
O7 0.18(3) 0.106(18) 0.13(2) 0.035(15) 0.038(19) -0.006(17)
C67 0.10(2) 0.062(15) 0.12(2) -0.008(15) 0.056(19) -0.005(14)
C68 0.046(12) 0.094(17) 0.052(12) -0.010(11) 0.022(10) -0.007(11)
C69 0.052(13) 0.085(17) 0.074(16) 0.007(13) 0.020(12) 0.018(12)
O6 0.072(14) 0.130(19) 0.15(2) -0.004(16) 0.027(14) 0.014(13)
F1 0.152(15) 0.074(9) 0.132(13) 0.027(9) 0.114(13) 0.044(9)
F2 0.101(10) 0.046(6) 0.069(8) 0.012(6) 0.022(7) 0.015(6)
F3 0.092(11) 0.089(11) 0.109(12) 0.015(9) 0.041(10) -0.007(9)
F4 0.090(10) 0.070(8) 0.075(9) 0.002(7) 0.049(8) 0.018(7)
F5 0.103(12) 0.095(11) 0.107(12) 0.046(9) 0.054(10) 0.047(9)
F6 0.126(13) 0.059(8) 0.100(11) -0.003(7) 0.067(10) -0.007(8)
P5 0.069(4) 0.047(3) 0.068(3) 0.013(2) 0.040(3) 0.021(2)
F7 0.083(15) 0.56(7) 0.114(18) 0.08(3) 0.045(14) -0.02(3)
F8 0.153(18) 0.144(17) 0.083(12) 0.045(12) -0.012(12) -0.028(14)
F9 0.082(11) 0.20(2) 0.073(10) 0.048(12) 0.024(9) -0.026(12)
F10 0.073(13) 0.130(19) 0.33(4) 0.04(2) 0.009(18) -0.004(12)
F11 0.15(2) 0.34(4) 0.073(12) 0.052(18) -0.032(13) -0.16(2)
F12 0.165(10) 0.166(10) 0.163(10) 0.003(4) 0.045(5) -0.004(4)
P6 0.049(4) 0.208(11) 0.076(5) 0.061(6) -0.021(4) -0.044(5)

loop_
_atom_type_symbol
_atom_type_description
_atom_type_scat_dispersion_real
_atom_type_scat_dispersion_imag
_atom_type_scat_source
C C 0.0181 0.0091 'International Tables Vol C Tables 4.2.6.8 and 6.1.1.4'
H H 0.0000 0.0000 'International Tables Vol C Tables 4.2.6.8 and 6.1.1.4'
F F 0.0727 0.0534 'International Tables Vol C Tables 4.2.6.8 and 6.1.1.4'
N N 0.0311 0.0180 'International Tables Vol C Tables 4.2.6.8 and 6.1.1.4'
O O 0.0492 0.0322 'International Tables Vol C Tables 4.2.6.8 and 6.1.1.4'
P P 0.2955 0.4335 'International Tables Vol C Tables 4.2.6.8 and 6.1.1.4'
Pt Pt -4.5932 6.9264 'International Tables Vol C Tables 4.2.6.8 and 6.1.1.4'

loop_
_geom_angle_atom_site_label_1
_geom_angle_atom_site_label_2
_geom_angle_atom_site_label_3
_geom_angle
_geom_angle_site_symmetry_1
_geom_angle_site_symmetry_3
_geom_angle_publ_flag
C2 C1 H1 119.4 . . ?
C6 C1 H1 119.4 . . ?
C6 C1 C2 121.1(14) . . ?
C1 C2 C3 118.7(13) . . ?
C1 C2 C13 119.1(13) . . ?
C3 C2 C13 122.0(14) . . ?
C2 C3 H3 120.2 . . ?
C4 C3 C2 119.6(13) . . ?
C4 C3 H3 120.2 . . ?
C3 C4 C5 121.3(13) . . ?
C3 C4 O1 124.8(13) . . ?
O1 C4 C5 113.9(12) . . ?
C4 C5 H5 120.2 . . ?
C4 C5 C6 119.7(13) . . ?
C6 C5 H5 120.2 . . ?
C1 C6 C5 119.1(14) . . ?
C1 C6 C7 120.3(14) . . ?
C5 C6 C7 120.5(14) . . ?
C8 C7 C6 178.3(16) . . ?
C7 C8 C9 174.0(17) . . ?
C10 C9 C8 121.6(13) . . ?
C013 C9 C8 120.3(14) . . ?
C013 C9 C10 118.1(13) . . ?
C9 C10 H10 120.4 . . ?
C11 C10 C9 119.1(14) . . ?
C11 C10 H10 120.4 . . ?
C10 C11 H11 120.5 . . ?
C10 C11 C12 118.9(14) . . ?
C12 C11 H11 120.5 . . ?
C11 C12 H12 118.4 . . ?
N1 C12 C11 123.2(14) . . ?
N1 C12 H12 118.4 . . ?
C9 C013 H013 119.0 . . ?
N1 C013 C9 122.1(13) . . ?
N1 C013 H013 119.0 . . ?
C14 C13 C2 177.2(17) . . ?
C13 C14 C16 176.3(17) . . ?
C16 C15 H15 118.7 . . ?
N2 C15 H15 118.7 . . ?
N2 C15 C16 122.5(14) . . ?
C15 C16 C14 121.5(14) . . ?
C15 C16 C17 118.2(14) . . ?
C17 C16 C14 120.3(13) . . ?
C16 C17 H17 120.5 . . ?
C18 C17 C16 119.0(14) . . ?
C18 C17 H17 120.5 . . ?
C17 C18 H18 120.9 . . ?
C17 C18 C19 118.3(15) . . ?
C19 C18 H18 120.9 . . ?
C18 C19 H19 118.4 . . ?
N2 C19 C18 123.1(14) . . ?
N2 C19 H19 118.4 . . ?
C21 C20 Pt1 118.5(10) . . ?
C25 C20 C21 116.1(12) . . ?
C25 C20 Pt1 125.3(11) . . ?
C20 C21 H21 119.0 . . ?
C22 C21 C20 122.1(13) . . ?
C22 C21 H21 119.0 . . ?
C21 C22 H22 119.4 . . ?
C23 C22 C21 121.3(13) . . ?
C23 C22 H22 119.4 . . ?
C22 C23 C24 117.3(13) . . ?
C22 C23 Pt2 122.4(11) . . ?
C24 C23 Pt2 120.3(11) . . ?
C23 C24 H24 119.7 . . ?
C23 C24 C25 120.6(13) . . ?
C25 C24 H24 119.7 . . ?
C20 C25 C24 122.7(13) . . ?
C20 C25 H25 118.7 . . ?
C24 C25 H25 118.7 . . ?
C27 C26 H26 125.5 . . ?
O1 C26 H26 125.5 . . ?
O1 C26 C27 109.0(13) . . ?
O2 C27 C26 125.0(15) . . ?
O2 C27 O3 125.3(15) . . ?
O3 C27 C26 109.6(13) . . ?
C29 C28 H28 110.8 . . ?
C32 C28 H28 110.8 . . ?
C32 C28 C29 109.8(14) . . ?
O3 C28 H28 110.8 . . ?
O3 C28 C29 106.7(14) . . ?
O3 C28 C32 107.9(13) . . ?
C28 C29 H29A 109.1 . . ?
C28 C29 H29B 109.1 . . ?
C28 C29 C30 112.5(17) . . ?
H29A C29 H29B 107.8 . . ?
C30 C29 H29A 109.1 . . ?
C30 C29 H29B 109.1 . . ?
C29 C30 C35 111.8(16) . . ?
C36 C30 C29 106.6(17) . . ?
C36 C30 C35 109.7(17) . . ?
N3 C30 C29 108.6(14) . . ?
N3 C30 C35 110.8(19) . . ?
N3 C30 C36 109.3(15) . . ?
C33 C31 C32 110.8(14) . . ?
C34 C31 C32 109.0(18) . . ?
C34 C31 C33 109(2) . . ?
N3 C31 C32 108.9(17) . . ?
N3 C31 C33 110.2(19) . . ?
N3 C31 C34 108.6(15) . . ?
C28 C32 C31 112.4(16) . . ?
C28 C32 H32A 109.1 . . ?
C28 C32 H32B 109.1 . . ?
C31 C32 H32A 109.1 . . ?
C31 C32 H32B 109.1 . . ?
H32A C32 H32B 107.9 . . ?
C31 C33 H33A 109.5 . . ?
C31 C33 H33B 109.5 . . ?
C31 C33 H33C 109.5 . . ?
H33A C33 H33B 109.5 . . ?
H33A C33 H33C 109.5 . . ?
H33B C33 H33C 109.5 . . ?
C31 C34 H34A 109.5 . . ?
C31 C34 H34B 109.5 . . ?
C31 C34 H34C 109.5 . . ?
H34A C34 H34B 109.5 . . ?
H34A C34 H34C 109.5 . . ?
H34B C34 H34C 109.5 . . ?
C30 C35 H35A 109.5 . . ?
C30 C35 H35B 109.5 . . ?
C30 C35 H35C 109.5 . . ?
H35A C35 H35B 109.5 . . ?
H35A C35 H35C 109.5 . . ?
H35B C35 H35C 109.5 . . ?
C30 C36 H36A 109.5 . . ?
C30 C36 H36B 109.5 . . ?
C30 C36 H36C 109.5 . . ?
H36A C36 H36B 109.5 . . ?
H36A C36 H36C 109.5 . . ?
H36B C36 H36C 109.5 . . ?
H37A C37 H37B 107.3 . . ?
C38 C37 H37A 108.1 . . ?
C38 C37 H37B 108.1 . . ?
C38 C37 P2 116.8(11) . . ?
P2 C37 H37A 108.1 . . ?
P2 C37 H37B 108.1 . . ?
C37 C38 H38A 109.5 . . ?
C37 C38 H38B 109.5 . . ?
C37 C38 H38C 109.5 . . ?
H38A C38 H38B 109.5 . . ?
H38A C38 H38C 109.5 . . ?
H38B C38 H38C 109.5 . . ?
H39A C39 H39B 107.6 . . ?
C40 C39 H39A 108.7 . . ?
C40 C39 H39B 108.7 . . ?
C40 C39 P2 114.3(12) . . ?
P2 C39 H39A 108.7 . . ?
P2 C39 H39B 108.7 . . ?
C39 C40 H40A 109.5 . . ?
C39 C40 H40B 109.5 . . ?
C39 C40 H40C 109.5 . . ?
H40A C40 H40B 109.5 . . ?
H40A C40 H40C 109.5 . . ?
H40B C40 H40C 109.5 . . ?
H41A C41 H41B 107.7 . . ?
C42 C41 H41A 108.9 . . ?
C42 C41 H41B 108.9 . . ?
C42 C41 P2 113.3(12) . . ?
P2 C41 H41A 108.9 . . ?
P2 C41 H41B 108.9 . . ?
C41 C42 H42A 109.5 . . ?
C41 C42 H42B 109.5 . . ?
C41 C42 H42C 109.5 . . ?
H42A C42 H42B 109.5 . . ?
H42A C42 H42C 109.5 . . ?
H42B C42 H42C 109.5 . . ?
H43A C43 H43B 107.5 . . ?
C44 C43 H43A 108.4 . . ?
C44 C43 H43B 108.4 . . ?
C44 C43 P1 115(2) . . ?
P1 C43 H43A 108.4 . . ?
P1 C43 H43B 108.4 . . ?
C43 C44 H44A 109.5 . . ?
C43 C44 H44B 109.5 . . ?
C43 C44 H44C 109.5 . . ?
H44A C44 H44B 109.5 . . ?
H44A C44 H44C 109.5 . . ?
H44B C44 H44C 109.5 . . ?
H45A C45 H45B 107.5 . . ?
C46 C45 H45A 108.5 . . ?
C46 C45 H45B 108.5 . . ?
C46 C45 P1 115.1(17) . . ?
P1 C45 H45A 108.5 . . ?
P1 C45 H45B 108.5 . . ?
C45 C46 H46A 109.5 . . ?
C45 C46 H46B 109.5 . . ?
C45 C46 H46C 109.5 . . ?
H46A C46 H46B 109.5 . . ?
H46A C46 H46C 109.5 . . ?
H46B C46 H46C 109.5 . . ?
H47A C47 H47B 106.6 . . ?
C48 C47 H47A 106.8 . . ?
C48 C47 H47B 106.8 . . ?
C48 C47 P1 122(2) . . ?
P1 C47 H47A 106.8 . . ?
P1 C47 H47B 106.8 . . ?
C47 C48 H48A 109.5 . . ?
C47 C48 H48B 109.5 . . ?
C47 C48 H48C 109.5 . . ?
H48A C48 H48B 109.5 . . ?
H48A C48 H48C 109.5 . . ?
H48B C48 H48C 109.5 . . ?
H49A C49 H49B 107.9 . . ?
C50 C49 H49A 109.1 . . ?
C50 C49 H49B 109.1 . . ?
C50 C49 P4 112.4(13) . . ?
P4 C49 H49A 109.1 . . ?
P4 C49 H49B 109.1 . . ?
C49 C50 H50A 109.5 . . ?
C49 C50 H50B 109.5 . . ?
C49 C50 H50C 109.5 . . ?
H50A C50 H50B 109.5 . . ?
H50A C50 H50C 109.5 . . ?
H50B C50 H50C 109.5 . . ?
H51A C51 H51B 107.4 . . ?
C52 C51 H51A 108.2 . . ?
C52 C51 H51B 108.2 . . ?
C52 C51 P4 116.3(10) . . ?
P4 C51 H51A 108.2 . . ?
P4 C51 H51B 108.2 . . ?
C51 C52 H52A 109.5 . . ?
C51 C52 H52B 109.5 . . ?
C51 C52 H52C 109.5 . . ?
H52A C52 H52B 109.5 . . ?
H52A C52 H52C 109.5 . . ?
H52B C52 H52C 109.5 . . ?
H53A C53 H53B 107.9 . . ?
C54 C53 H53A 109.2 . . ?
C54 C53 H53B 109.2 . . ?
C54 C53 P4 112.3(11) . . ?
P4 C53 H53A 109.2 . . ?
P4 C53 H53B 109.2 . . ?
C53 C54 H54A 109.5 . . ?
C53 C54 H54B 109.5 . . ?
C53 C54 H54C 109.5 . . ?
H54A C54 H54B 109.5 . . ?
H54A C54 H54C 109.5 . . ?
H54B C54 H54C 109.5 . . ?
H55A C55 H55B 107.8 . . ?
C56 C55 H55A 109.1 . . ?
C56 C55 H55B 109.1 . . ?
C56 C55 P3 113(2) . . ?
P3 C55 H55A 109.1 . . ?
P3 C55 H55B 109.1 . . ?
C55 C56 H56A 109.5 . . ?
C55 C56 H56B 109.5 . . ?
C55 C56 H56C 109.5 . . ?
H56A C56 H56B 109.5 . . ?
H56A C56 H56C 109.5 . . ?
H56B C56 H56C 109.5 . . ?
H57A C57 H57B 107.7 . . ?
C58 C57 H57A 108.8 . . ?
C58 C57 H57B 108.8 . . ?
C58 C57 P3 113.7(14) . . ?
P3 C57 H57A 108.8 . . ?
P3 C57 H57B 108.8 . . ?
C57 C58 H58A 109.5 . . ?
C57 C58 H58B 109.5 . . ?
C57 C58 H58C 109.5 . . ?
H58A C58 H58B 109.5 . . ?
H58A C58 H58C 109.5 . . ?
H58B C58 H58C 109.5 . . ?
H59A C59 H59B 107.2 . . ?
C60 C59 H59A 108.0 . . ?
C60 C59 H59B 108.0 . . ?
C60 C59 P3 117.4(14) . . ?
P3 C59 H59A 108.0 . . ?
P3 C59 H59B 108.0 . . ?
C59 C60 H60A 109.5 . . ?
C59 C60 H60B 109.5 . . ?
C59 C60 H60C 109.5 . . ?
H60A C60 H60B 109.5 . . ?
H60A C60 H60C 109.5 . . ?
H60B C60 H60C 109.5 . . ?
C12 N1 Pt1 120.1(10) . . ?
C013 N1 C12 118.5(12) . . ?
C013 N1 Pt1 120.9(9) . . ?
C15 N2 Pt2 122.2(10) . 3_765 ?
C19 N2 C15 118.9(12) . . ?
C19 N2 Pt2 118.6(9) . 3_765 ?
C30 N3 C31 124.1(14) . . ?
O4 N3 C30 114.7(16) . . ?
O4 N3 C31 116.2(17) . . ?
C4 O1 C26 118.4(11) . . ?
C27 O3 C28 117.0(13) . . ?
C43 P1 Pt1 116.4(10) . . ?
C45 P1 C43 100.5(12) . . ?
C45 P1 Pt1 116.0(8) . . ?
C47 P1 C43 104.4(13) . . ?
C47 P1 C45 104.6(14) . . ?
C47 P1 Pt1 113.3(11) . . ?
C37 P2 C41 104.0(8) . . ?
C37 P2 Pt1 114.8(5) . . ?
C39 P2 C37 104.7(7) . . ?
C39 P2 C41 105.0(7) . . ?
C39 P2 Pt1 113.7(5) . . ?
C41 P2 Pt1 113.4(6) . . ?
C55 P3 Pt2 114.1(9) . . ?
C57 P3 C55 109.1(12) . . ?
C57 P3 C59 104.7(10) . . ?
C57 P3 Pt2 112.5(7) . . ?
C59 P3 C55 103.4(11) . . ?
C59 P3 Pt2 112.2(6) . . ?
C49 P4 C51 104.3(8) . . ?
C49 P4 Pt2 113.1(6) . . ?
C51 P4 Pt2 114.5(4) . . ?
C53 P4 C49 103.8(7) . . ?
C53 P4 C51 105.2(7) . . ?
C53 P4 Pt2 114.8(6) . . ?
C20 Pt1 N1 176.4(5) . . ?
C20 Pt1 P1 89.5(4) . . ?
C20 Pt1 P2 87.3(4) . . ?
N1 Pt1 P1 92.3(4) . . ?
N1 Pt1 P2 91.0(4) . . ?
P2 Pt1 P1 175.47(15) . . ?
C23 Pt2 N2 177.7(5) . 3_765 ?
C23 Pt2 P3 89.3(4) . . ?
C23 Pt2 P4 86.9(4) . . ?
N2 Pt2 P3 93.0(3) 3_765 . ?
N2 Pt2 P4 90.8(3) 3_765 . ?
P4 Pt2 P3 174.56(15) . . ?
H61A C61 H61B 109.5 . . ?
H61A C61 H61C 109.5 . . ?
H61B C61 H61C 109.5 . . ?
C62 C61 H61A 109.5 . . ?
C62 C61 H61B 109.5 . . ?
C62 C61 H61C 109.5 . . ?
C63 C62 C61 115(2) . . ?
O5 C62 C61 121(2) . . ?
O5 C62 C63 123(2) . . ?
C62 C63 H63A 109.5 . . ?
C62 C63 H63B 109.5 . . ?
C62 C63 H63C 109.5 . . ?
H63A C63 H63B 109.5 . . ?
H63A C63 H63C 109.5 . . ?
H63B C63 H63C 109.5 . . ?
H64A C64 H64B 109.5 . . ?
H64A C64 H64C 109.5 . . ?
H64B C64 H64C 109.5 . . ?
C65 C64 H64A 109.5 . . ?
C65 C64 H64B 109.5 . . ?
C65 C64 H64C 109.5 . . ?
C64 C65 C66 119(3) . . ?
O7 C65 C64 121(3) . . ?
O7 C65 C66 119(3) . . ?
C65 C66 H66A 109.5 . . ?
C65 C66 H66B 109.5 . . ?
C65 C66 H66C 109.5 . . ?
H66A C66 H66B 109.5 . . ?
H66A C66 H66C 109.5 . . ?
H66B C66 H66C 109.5 . . ?
H67A C67 H67B 109.5 . . ?
H67A C67 H67C 109.5 . . ?
H67B C67 H67C 109.5 . . ?
C68 C67 H67A 109.5 . . ?
C68 C67 H67B 109.5 . . ?
C68 C67 H67C 109.5 . . ?
C69 C68 C67 117(2) . . ?
O6 C68 C67 124(3) . . ?
O6 C68 C69 119(3) . . ?
C68 C69 H69A 109.5 . . ?
C68 C69 H69B 109.5 . . ?
C68 C69 H69C 109.5 . . ?
H69A C69 H69B 109.5 . . ?
H69A C69 H69C 109.5 . . ?
H69B C69 H69C 109.5 . . ?
F1 P5 F2 90.6(8) . . ?
F1 P5 F3 89.2(9) . . ?
F2 P5 F3 88.2(8) . . ?
F4 P5 F1 178.0(10) . . ?
F4 P5 F2 89.3(7) . . ?
F4 P5 F3 88.8(9) . . ?
F4 P5 F5 90.5(8) . . ?
F5 P5 F1 89.5(9) . . ?
F5 P5 F2 178.8(10) . . ?
F5 P5 F3 90.6(9) . . ?
F6 P5 F1 90.8(9) . . ?
F6 P5 F2 91.5(8) . . ?
F6 P5 F3 179.7(11) . . ?
F6 P5 F4 91.2(8) . . ?
F6 P5 F5 89.7(9) . . ?
F7 P6 F11 88.2(18) . . ?
F8 P6 F7 93(2) . . ?
F8 P6 F11 178.3(17) . . ?
F8 P6 F12 95.5(12) . . ?
F9 P6 F7 86.9(13) . . ?
F9 P6 F8 89.2(11) . . ?
F9 P6 F11 89.7(11) . . ?
F9 P6 F12 173.0(17) . . ?
F10 P6 F7 177(2) . . ?
F10 P6 F8 89.1(13) . . ?
F10 P6 F9 95.0(16) . . ?
F10 P6 F11 89.6(18) . . ?
F10 P6 F12 79.9(16) . . ?
F12 P6 F7 98.0(16) . . ?
F12 P6 F11 85.5(13) . . ?

loop_
_geom_bond_atom_site_label_1
_geom_bond_atom_site_label_2
_geom_bond_distance
_geom_bond_site_symmetry_2
_geom_bond_publ_flag
C1 H1 0.9300 . ?
C1 C2 1.39(2) . ?
C1 C6 1.39(2) . ?
C2 C3 1.421(19) . ?
C2 C13 1.43(2) . ?
C3 H3 0.9300 . ?
C3 C4 1.36(2) . ?
C4 C5 1.39(2) . ?
C4 O1 1.373(16) . ?
C5 H5 0.9300 . ?
C5 C6 1.40(2) . ?
C6 C7 1.43(2) . ?
C7 C8 1.18(2) . ?
C8 C9 1.44(2) . ?
C9 C10 1.41(2) . ?
C9 C013 1.403(19) . ?
C10 H10 0.9300 . ?
C10 C11 1.37(2) . ?
C11 H11 0.9300 . ?
C11 C12 1.38(2) . ?
C12 H12 0.9300 . ?
C12 N1 1.350(19) . ?
C013 H013 0.9300 . ?
C013 N1 1.335(18) . ?
C13 C14 1.19(2) . ?
C14 C16 1.43(2) . ?
C15 H15 0.9300 . ?
C15 C16 1.38(2) . ?
C15 N2 1.327(18) . ?
C16 C17 1.41(2) . ?
C17 H17 0.9300 . ?
C17 C18 1.37(2) . ?
C18 H18 0.9300 . ?
C18 C19 1.39(2) . ?
C19 H19 0.9300 . ?
C19 N2 1.323(19) . ?
C20 C21 1.40(2) . ?
C20 C25 1.36(2) . ?
C20 Pt1 2.033(13) . ?
C21 H21 0.9300 . ?
C21 C22 1.389(19) . ?
C22 H22 0.9300 . ?
C22 C23 1.38(2) . ?
C23 C24 1.39(2) . ?
C23 Pt2 2.042(14) . ?
C24 H24 0.9300 . ?
C24 C25 1.41(2) . ?
C25 H25 0.9300 . ?
C26 H26 0.9300 . ?
C26 C27 1.50(2) . ?
C26 O1 1.393(18) . ?
C27 O2 1.182(19) . ?
C27 O3 1.339(19) . ?
C28 H28 0.9800 . ?
C28 C29 1.51(2) . ?
C28 C32 1.49(3) . ?
C28 O3 1.458(19) . ?
C29 H29A 0.9700 . ?
C29 H29B 0.9700 . ?
C29 C30 1.56(2) . ?
C30 C35 1.56(3) . ?
C30 C36 1.52(3) . ?
C30 N3 1.46(3) . ?
C31 C32 1.57(2) . ?
C31 C33 1.56(3) . ?
C31 C34 1.52(3) . ?
C31 N3 1.48(3) . ?
C32 H32A 0.9700 . ?
C32 H32B 0.9700 . ?
C33 H33A 0.9600 . ?
C33 H33B 0.9600 . ?
C33 H33C 0.9600 . ?
C34 H34A 0.9600 . ?
C34 H34B 0.9600 . ?
C34 H34C 0.9600 . ?
C35 H35A 0.9600 . ?
C35 H35B 0.9600 . ?
C35 H35C 0.9600 . ?
C36 H36A 0.9600 . ?
C36 H36B 0.9600 . ?
C36 H36C 0.9600 . ?
C37 H37A 0.9700 . ?
C37 H37B 0.9700 . ?
C37 C38 1.521(9) . ?
C37 P2 1.824(15) . ?
C38 H38A 0.9600 . ?
C38 H38B 0.9600 . ?
C38 H38C 0.9600 . ?
C39 H39A 0.9700 . ?
C39 H39B 0.9700 . ?
C39 C40 1.521(9) . ?
C39 P2 1.786(16) . ?
C40 H40A 0.9600 . ?
C40 H40B 0.9600 . ?
C40 H40C 0.9600 . ?
C41 H41A 0.9700 . ?
C41 H41B 0.9700 . ?
C41 C42 1.520(10) . ?
C41 P2 1.831(18) . ?
C42 H42A 0.9600 . ?
C42 H42B 0.9600 . ?
C42 H42C 0.9600 . ?
C43 H43A 0.9700 . ?
C43 H43B 0.9700 . ?
C43 C44 1.523(10) . ?
C43 P1 1.86(3) . ?
C44 H44A 0.9600 . ?
C44 H44B 0.9600 . ?
C44 H44C 0.9600 . ?
C45 H45A 0.9700 . ?
C45 H45B 0.9700 . ?
C45 C46 1.515(10) . ?
C45 P1 1.82(2) . ?
C46 H46A 0.9600 . ?
C46 H46B 0.9600 . ?
C46 H46C 0.9600 . ?
C47 H47A 0.9700 . ?
C47 H47B 0.9700 . ?
C47 C48 1.511(10) . ?
C47 P1 1.70(3) . ?
C48 H48A 0.9600 . ?
C48 H48B 0.9600 . ?
C48 H48C 0.9600 . ?
C49 H49A 0.9700 . ?
C49 H49B 0.9700 . ?
C49 C50 1.51(3) . ?
C49 P4 1.843(17) . ?
C50 H50A 0.9600 . ?
C50 H50B 0.9600 . ?
C50 H50C 0.9600 . ?
C51 H51A 0.9700 . ?
C51 H51B 0.9700 . ?
C51 C52 1.515(9) . ?
C51 P4 1.852(14) . ?
C52 H52A 0.9600 . ?
C52 H52B 0.9600 . ?
C52 H52C 0.9600 . ?
C53 H53A 0.9700 . ?
C53 H53B 0.9700 . ?
C53 C54 1.523(9) . ?
C53 P4 1.826(16) . ?
C54 H54A 0.9600 . ?
C54 H54B 0.9600 . ?
C54 H54C 0.9600 . ?
C55 H55A 0.9700 . ?
C55 H55B 0.9700 . ?
C55 C56 1.517(10) . ?
C55 P3 1.91(3) . ?
C56 H56A 0.9600 . ?
C56 H56B 0.9600 . ?
C56 H56C 0.9600 . ?
C57 H57A 0.9700 . ?
C57 H57B 0.9700 . ?
C57 C58 1.518(10) . ?
C57 P3 1.79(2) . ?
C58 H58A 0.9600 . ?
C58 H58B 0.9600 . ?
C58 H58C 0.9600 . ?
C59 H59A 0.9700 . ?
C59 H59B 0.9700 . ?
C59 C60 1.519(10) . ?
C59 P3 1.799(18) . ?
C60 H60A 0.9600 . ?
C60 H60B 0.9600 . ?
C60 H60C 0.9600 . ?
N1 Pt1 2.106(11) . ?
N2 Pt2 2.139(11) 3_765 ?
N3 O4 1.282(18) . ?
P1 Pt1 2.311(4) . ?
P2 Pt1 2.303(4) . ?
P3 Pt2 2.310(5) . ?
P4 Pt2 2.301(4) . ?
C61 H61A 0.9600 . ?
C61 H61B 0.9600 . ?
C61 H61C 0.9600 . ?
C61 C62 1.52(3) . ?
C62 C63 1.50(3) . ?
C62 O5 1.19(2) . ?
C63 H63A 0.9600 . ?
C63 H63B 0.9600 . ?
C63 H63C 0.9600 . ?
C64 H64A 0.9600 . ?
C64 H64B 0.9600 . ?
C64 H64C 0.9600 . ?
C64 C65 1.44(3) . ?
C65 C66 1.45(4) . ?
C65 O7 1.26(3) . ?
C66 H66A 0.9600 . ?
C66 H66B 0.9600 . ?
C66 H66C 0.9600 . ?
C67 H67A 0.9600 . ?
C67 H67B 0.9600 . ?
C67 H67C 0.9600 . ?
C67 C68 1.50(3) . ?
C68 C69 1.49(3) . ?
C68 O6 1.19(3) . ?
C69 H69A 0.9600 . ?
C69 H69B 0.9600 . ?
C69 H69C 0.9600 . ?
F1 P5 1.584(13) . ?
F2 P5 1.588(13) . ?
F3 P5 1.605(16) . ?
F4 P5 1.582(13) . ?
F5 P5 1.583(15) . ?
F6 P5 1.569(16) . ?
F7 P6 1.56(3) . ?
F8 P6 1.54(2) . ?
F9 P6 1.539(16) . ?
F10 P6 1.53(3) . ?
F11 P6 1.61(3) . ?
F12 P6 1.55(3) . ?

loop_
_smtbx_masks_void_nr
_smtbx_masks_void_average_x
_smtbx_masks_void_average_y
_smtbx_masks_void_average_z
_smtbx_masks_void_volume
_smtbx_masks_void_count_electrons
_smtbx_masks_void_content
1 0.257 0.533 0.681 8.2 0.0 ?
2 0.257 0.967 0.181 8.2 0.7 ?
3 0.496 0.177 0.835 18.1 0.4 ?
4 0.496 0.323 0.335 18.1 0.4 ?
5 0.504 0.677 0.665 18.1 0.4 ?
6 0.504 0.823 0.165 18.1 0.4 ?
7 0.743 0.033 0.819 8.2 0.0 ?
8 0.743 0.467 0.319 8.2 0.4 ?
